data_4063427
loop_
_publ_author_name
'Shima, Takanori'
'Namura, Kyo'
'Kameo, Hajime'
'Kakuta, Satoshi'
'Suzuki, Hiroharu'

_publ_contact_author_address
;
       Hiroharu Suzuki
    Department of Applied Chemistry,
       Graduate School of Science and Engineering,
       Tokyo Institute of Technology,
       O-okayama, Meguro-ku, Tokyo
       152-8552, Japan 

;
_publ_contact_author_email hiroharu@o.cc.titech.ac.jp
_publ_contact_author_fax '+81 3 5734 3913'
_publ_contact_author_phone '+81 3 5734 2148'
_publ_section_title
;
 Synthesis and Structure of a Novel Ruthenium Hydrido Bis(dihydrogen)
 Complex with 1,4,7-Trimethyl-1,4,7-triazacyclononane Ligand: A Useful
 Precursor for Synthesis of Heterometallic Complexes
;
_journal_issue 2
_journal_name_full Organometallics
_journal_page_first 337
_journal_paper_doi 10.1021/om900692j
_journal_volume 29
_journal_year 2010
_chemical_formula_sum 'C47 H67 B Ir N3 O Ru'
_chemical_formula_weight 994.12
_chemical_name_systematic
; 
 ? 
;
_space_group_IT_number 2
_symmetry_cell_setting triclinic
_symmetry_space_group_name_Hall '-P 1'
_symmetry_space_group_name_H-M 'P -1'
_atom_sites_solution_hydrogens geom
_atom_sites_solution_primary direct
_atom_sites_solution_secondary difmap
_audit_creation_method SHELXL-97
_cell_angle_alpha 94.572(18)
_cell_angle_beta 107.210(12)
_cell_angle_gamma 89.502(14)
_cell_formula_units_Z 2
_cell_length_a 13.6186(19)
_cell_length_b 15.153(2)
_cell_length_c 11.441(2)
_cell_measurement_temperature 243(2)
_cell_volume 2247.8(6)
_computing_cell_refinement PROCESS-AUTO
_computing_data_collection 'PROCESS-AUTO (Rigaku, 1998)'
_computing_data_reduction 'SHELXS-97 (Sheldrick, 1990)'
_computing_molecular_graphics 'ORTEX (P.McArdle, 1995)'
_computing_publication_material SHELXL-97
_computing_structure_refinement 'SHELXL-97 (Sheldrick, 1997)'
_computing_structure_solution SHELXS-97
_diffrn_ambient_temperature 243(2)
_diffrn_measured_fraction_theta_full 0.998
_diffrn_measured_fraction_theta_max 0.998
_diffrn_measurement_device_type '4-circle diffractometer'
_diffrn_measurement_method 'scintillation counter'
_diffrn_radiation_monochromator graphite
_diffrn_radiation_source 'fine-focus sealed tube'
_diffrn_radiation_type MoK\a
_diffrn_radiation_wavelength 0.71069
_diffrn_reflns_av_R_equivalents 0.0243
_diffrn_reflns_av_sigmaI/netI 0.0337
_diffrn_reflns_limit_h_max 17
_diffrn_reflns_limit_h_min 0
_diffrn_reflns_limit_k_max 19
_diffrn_reflns_limit_k_min -19
_diffrn_reflns_limit_l_max 14
_diffrn_reflns_limit_l_min -14
_diffrn_reflns_number 10753
_diffrn_reflns_theta_full 27.50
_diffrn_reflns_theta_max 27.50
_diffrn_reflns_theta_min 2.52
_exptl_absorpt_coefficient_mu 3.330
_exptl_absorpt_correction_T_max 0.7319
_exptl_absorpt_correction_T_min 0.4349
_exptl_absorpt_correction_type empirical
_exptl_crystal_colour purple
_exptl_crystal_density_diffrn 1.469
_exptl_crystal_density_method 'not measured'
_exptl_crystal_description block
_exptl_crystal_F_000 1008
_exptl_crystal_size_max 0.30
_exptl_crystal_size_mid 0.20
_exptl_crystal_size_min 0.10
_refine_diff_density_max 4.418
_refine_diff_density_min -4.077
_refine_diff_density_rms 0.194
_refine_ls_extinction_method none
_refine_ls_goodness_of_fit_ref 1.027
_refine_ls_hydrogen_treatment constr
_refine_ls_matrix_type full
_refine_ls_number_parameters 497
_refine_ls_number_reflns 10319
_refine_ls_number_restraints 0
_refine_ls_restrained_S_all 1.027
_refine_ls_R_factor_all 0.0642
_refine_ls_R_factor_gt 0.0498
_refine_ls_shift/su_max 0.021
_refine_ls_shift/su_mean 0.000
_refine_ls_structure_factor_coef Fsqd
_refine_ls_weighting_details 'calc w=1/[\s^2^(Fo^2^)+(0.1045P)^2^+0.0000P] where P=(Fo^2^+2Fc^2^)/3'
_refine_ls_weighting_scheme calc
_refine_ls_wR_factor_gt 0.1280
_refine_ls_wR_factor_ref 0.1371
_reflns_number_gt 8623
_reflns_number_total 10319
_reflns_threshold_expression >2sigma(I)
_cod_data_source_file om900692j_si_002.cif
_cod_data_source_block complex3BPh4
_cod_depositor_comments
;
The following automatic conversions were performed:

'_symmetry_cell_setting' value 'Triclinic' changed to 'triclinic'
according to the built-in table from CIF Core dictionary named
'cif_core.dic' version 2.4.1 from 2010-06-29.

Automatic conversion script
Id: cif_fix_values 1673 2011-04-08 12:14:43Z adriana 
;
_cod_original_sg_symbol_H-M P-1
_cod_database_code 4063427

loop_
_symmetry_equiv_pos_as_xyz
'x, y, z'
'-x, -y, -z'

loop_
_atom_site_label
_atom_site_type_symbol
_atom_site_fract_x
_atom_site_fract_y
_atom_site_fract_z
_atom_site_U_iso_or_equiv
_atom_site_adp_type
_atom_site_occupancy
_atom_site_symmetry_multiplicity
_atom_site_calc_flag
_atom_site_refinement_flags
_atom_site_disorder_assembly
_atom_site_disorder_group
Ir1 Ir 0.806148(13) 0.968943(11) 0.724965(17) 0.03218(8) Uani 1 1 d . . .
Ru1 Ru 0.80983(3) 0.80798(2) 0.69789(3) 0.02865(10) Uani 1 1 d . . .
O1 O 0.1891(5) 0.2630(4) 0.7634(6) 0.0806(16) Uani 1 1 d . . .
N1 N 0.6952(3) 0.7174(3) 0.5873(4) 0.0392(9) Uani 1 1 d . . .
N2 N 0.8322(3) 0.7044(3) 0.8194(4) 0.0374(9) Uani 1 1 d . . .
N3 N 0.9058(3) 0.7249(3) 0.6224(5) 0.0398(10) Uani 1 1 d . . .
C1 C 0.7229(5) 1.0828(4) 0.6462(6) 0.0474(13) Uani 1 1 d . . .
C2 C 0.7281(4) 1.0849(4) 0.7731(6) 0.0451(13) Uani 1 1 d . . .
C3 C 0.8315(5) 1.0909(3) 0.8464(6) 0.0439(12) Uani 1 1 d . . .
C4 C 0.8939(5) 1.0925(4) 0.7629(6) 0.0468(13) Uani 1 1 d . . .
C5 C 0.8270(5) 1.0881(4) 0.6413(6) 0.0503(14) Uani 1 1 d . . .
C6 C 0.6281(6) 1.0818(5) 0.5369(8) 0.074(2) Uani 1 1 d . . .
H6A H 0.5676 1.0739 0.5634 0.111 Uiso 1 1 calc R . .
H6B H 0.6319 1.0335 0.4776 0.111 Uiso 1 1 calc R . .
H6C H 0.6239 1.1375 0.4995 0.111 Uiso 1 1 calc R . .
C7 C 0.6355(6) 1.0843(5) 0.8207(9) 0.0655(19) Uani 1 1 d . . .
H7A H 0.5795 1.0490 0.7624 0.079 Uiso 1 1 calc R . .
H7B H 0.6535 1.0575 0.8994 0.079 Uiso 1 1 calc R . .
C8 C 0.8706(7) 1.0995(5) 0.9849(7) 0.068(2) Uani 1 1 d . . .
H8A H 0.9422 1.0826 1.0113 0.102 Uiso 1 1 calc R . .
H8B H 0.8304 1.0610 1.0176 0.102 Uiso 1 1 calc R . .
H8C H 0.8644 1.1603 1.0149 0.102 Uiso 1 1 calc R . .
C9 C 1.0086(5) 1.1021(5) 0.7980(9) 0.068(2) Uani 1 1 d . . .
H9A H 1.0387 1.0808 0.8785 0.102 Uiso 1 1 calc R . .
H9B H 1.0272 1.1639 0.8001 0.102 Uiso 1 1 calc R . .
H9C H 1.0341 1.0677 0.7382 0.102 Uiso 1 1 calc R . .
C10 C 0.8590(7) 1.0912(6) 0.5256(8) 0.075(2) Uani 1 1 d . . .
H10A H 0.7983 1.0897 0.4549 0.112 Uiso 1 1 calc R . .
H10B H 0.9013 1.0405 0.5177 0.112 Uiso 1 1 calc R . .
H10C H 0.8980 1.1453 0.5303 0.112 Uiso 1 1 calc R . .
C11 C 0.6012(9) 1.1783(8) 0.8370(13) 0.128(5) Uani 1 1 d . . .
H11A H 0.5376 1.1780 0.8589 0.191 Uiso 1 1 calc R . .
H11B H 0.5901 1.2063 0.7609 0.191 Uiso 1 1 calc R . .
H11C H 0.6538 1.2110 0.9018 0.191 Uiso 1 1 calc R . .
C12 C 0.9088(5) 0.6398(4) 0.7961(7) 0.0518(15) Uani 1 1 d . . .
H12A H 0.8729 0.5865 0.7496 0.062 Uiso 1 1 calc R . .
H12B H 0.9540 0.6226 0.8746 0.062 Uiso 1 1 calc R . .
C13 C 0.9722(5) 0.6786(4) 0.7257(6) 0.0510(14) Uani 1 1 d . . .
H13A H 1.0230 0.7205 0.7804 0.061 Uiso 1 1 calc R . .
H13B H 1.0094 0.6315 0.6939 0.061 Uiso 1 1 calc R . .
C14 C 0.8411(5) 0.6599(4) 0.5236(6) 0.0489(13) Uani 1 1 d . . .
H14A H 0.8690 0.6551 0.4536 0.059 Uiso 1 1 calc R . .
H14B H 0.8445 0.6014 0.5552 0.059 Uiso 1 1 calc R . .
C15 C 0.7310(5) 0.6875(4) 0.4810(6) 0.0506(14) Uani 1 1 d . . .
H15A H 0.7243 0.7357 0.4270 0.061 Uiso 1 1 calc R . .
H15B H 0.6881 0.6375 0.4341 0.061 Uiso 1 1 calc R . .
C16 C 0.6807(5) 0.6409(4) 0.6582(6) 0.0469(13) Uani 1 1 d . . .
H16A H 0.6072 0.6284 0.6417 0.056 Uiso 1 1 calc R . .
H16B H 0.7123 0.5878 0.6312 0.056 Uiso 1 1 calc R . .
C17 C 0.7293(5) 0.6628(4) 0.7943(6) 0.0471(13) Uani 1 1 d . . .
H17A H 0.6849 0.7033 0.8260 0.057 Uiso 1 1 calc R . .
H17B H 0.7356 0.6085 0.8369 0.057 Uiso 1 1 calc R . .
C18 C 0.8694(6) 0.7416(5) 0.9498(6) 0.0573(16) Uani 1 1 d . . .
H18A H 0.9379 0.7666 0.9663 0.086 Uiso 1 1 calc R . .
H18B H 0.8713 0.6948 1.0036 0.086 Uiso 1 1 calc R . .
H18C H 0.8233 0.7874 0.9643 0.086 Uiso 1 1 calc R . .
C19 C 0.9695(5) 0.7775(4) 0.5670(7) 0.0560(16) Uani 1 1 d . . .
H19A H 0.9252 0.8050 0.4970 0.084 Uiso 1 1 calc R . .
H19B H 1.0172 0.7389 0.5403 0.084 Uiso 1 1 calc R . .
H19C H 1.0075 0.8231 0.6275 0.084 Uiso 1 1 calc R . .
C20 C 0.5960(5) 0.7634(5) 0.5450(7) 0.0586(17) Uani 1 1 d . . .
H20A H 0.5730 0.7831 0.6152 0.088 Uiso 1 1 calc R . .
H20B H 0.5450 0.7231 0.4897 0.088 Uiso 1 1 calc R . .
H20C H 0.6049 0.8142 0.5024 0.088 Uiso 1 1 calc R . .
C21 C 0.5915(4) 0.4329(3) 0.2654(5) 0.0314(9) Uani 1 1 d . . .
C22 C 0.5214(4) 0.4441(4) 0.1491(5) 0.0369(10) Uani 1 1 d . . .
H22 H 0.5315 0.4121 0.0799 0.044 Uiso 1 1 calc R . .
C23 C 0.4377(4) 0.5005(4) 0.1325(5) 0.0412(11) Uani 1 1 d . . .
H23 H 0.3922 0.5052 0.0536 0.049 Uiso 1 1 calc R . .
C24 C 0.4223(4) 0.5489(3) 0.2317(6) 0.0424(12) Uani 1 1 d . . .
H24 H 0.3665 0.5875 0.2210 0.051 Uiso 1 1 calc R . .
C25 C 0.4888(4) 0.5408(4) 0.3472(5) 0.0416(12) Uani 1 1 d . . .
H25 H 0.4786 0.5741 0.4154 0.050 Uiso 1 1 calc R . .
C26 C 0.5713(4) 0.4832(3) 0.3629(5) 0.0353(10) Uani 1 1 d . . .
H26 H 0.6152 0.4781 0.4426 0.042 Uiso 1 1 calc R . .
C27 C 0.7600(4) 0.3677(3) 0.4229(5) 0.0330(10) Uani 1 1 d . . .
C28 C 0.7238(5) 0.3240(4) 0.5067(5) 0.0455(13) Uani 1 1 d . . .
H28 H 0.6605 0.2933 0.4777 0.055 Uiso 1 1 calc R . .
C29 C 0.7784(6) 0.3245(4) 0.6316(6) 0.0545(16) Uani 1 1 d . . .
H29 H 0.7511 0.2959 0.6852 0.065 Uiso 1 1 calc R . .
C30 C 0.8736(6) 0.3679(5) 0.6755(5) 0.0542(15) Uani 1 1 d . . .
H30 H 0.9121 0.3670 0.7584 0.065 Uiso 1 1 calc R . .
C31 C 0.9107(5) 0.4120(4) 0.5970(5) 0.0490(14) Uani 1 1 d . . .
H31 H 0.9741 0.4426 0.6268 0.059 Uiso 1 1 calc R . .
C32 C 0.8549(4) 0.4118(4) 0.4727(5) 0.0374(11) Uani 1 1 d . . .
H32 H 0.8821 0.4424 0.4208 0.045 Uiso 1 1 calc R . .
C33 C 0.7514(4) 0.3982(3) 0.1866(4) 0.0318(9) Uani 1 1 d . . .
C34 C 0.7912(4) 0.4851(4) 0.2018(5) 0.0411(11) Uani 1 1 d . . .
H34 H 0.7826 0.5231 0.2669 0.049 Uiso 1 1 calc R . .
C35 C 0.8427(5) 0.5176(4) 0.1255(6) 0.0481(13) Uani 1 1 d . . .
H35 H 0.8684 0.5761 0.1401 0.058 Uiso 1 1 calc R . .
C36 C 0.8559(5) 0.4634(5) 0.0275(6) 0.0513(15) Uani 1 1 d . . .
H36 H 0.8909 0.4846 -0.0244 0.062 Uiso 1 1 calc R . .
C37 C 0.8171(5) 0.3780(5) 0.0075(5) 0.0488(14) Uani 1 1 d . . .
H37 H 0.8244 0.3410 -0.0593 0.059 Uiso 1 1 calc R . .
C38 C 0.7666(4) 0.3464(4) 0.0865(5) 0.0392(11) Uani 1 1 d . . .
H38 H 0.7417 0.2876 0.0716 0.047 Uiso 1 1 calc R . .
C39 C 0.6461(4) 0.2621(3) 0.2360(4) 0.0331(10) Uani 1 1 d . . .
C40 C 0.7153(4) 0.1927(4) 0.2367(5) 0.0422(12) Uani 1 1 d . . .
H40 H 0.7861 0.2062 0.2627 0.051 Uiso 1 1 calc R . .
C41 C 0.6845(6) 0.1057(4) 0.2012(6) 0.0527(15) Uani 1 1 d . . .
H41 H 0.7335 0.0618 0.2008 0.063 Uiso 1 1 calc R . .
C42 C 0.5820(6) 0.0836(4) 0.1665(7) 0.0567(16) Uani 1 1 d . . .
H42 H 0.5606 0.0244 0.1423 0.068 Uiso 1 1 calc R . .
C43 C 0.5104(5) 0.1480(4) 0.1672(7) 0.0591(17) Uani 1 1 d . . .
H43 H 0.4401 0.1329 0.1456 0.071 Uiso 1 1 calc R . .
C44 C 0.5432(5) 0.2361(4) 0.2004(6) 0.0446(12) Uani 1 1 d . . .
H44 H 0.4934 0.2798 0.1986 0.054 Uiso 1 1 calc R . .
C45 C 0.3587(8) 0.3045(6) 0.8740(9) 0.085(3) Uani 1 1 d . . .
H45A H 0.3296 0.3625 0.8817 0.127 Uiso 1 1 calc R . .
H45B H 0.4069 0.3069 0.8266 0.127 Uiso 1 1 calc R . .
H45C H 0.3941 0.2863 0.9550 0.127 Uiso 1 1 calc R . .
C46 C 0.2756(7) 0.2401(5) 0.8111(7) 0.0618(17) Uani 1 1 d . . .
C47 C 0.3015(11) 0.1465(7) 0.8082(18) 0.147(6) Uani 1 1 d . . .
H47A H 0.2427 0.1120 0.7567 0.221 Uiso 1 1 calc R . .
H47B H 0.3200 0.1276 0.8909 0.221 Uiso 1 1 calc R . .
H47C H 0.3591 0.1378 0.7752 0.221 Uiso 1 1 calc R . .
B1 B 0.6883(4) 0.3650(4) 0.2779(5) 0.0299(10) Uani 1 1 d . . .
H1 H 0.8914 0.8940 0.7857 0.050 Uiso 1 1 d . . .
H2 H 0.7393 0.8759 0.7626 0.050 Uiso 1 1 d . . .
H3 H 0.7892 0.8915 0.5999 0.026 Uiso 1 1 d . . .

loop_
_atom_site_aniso_label
_atom_site_aniso_U_11
_atom_site_aniso_U_22
_atom_site_aniso_U_33
_atom_site_aniso_U_23
_atom_site_aniso_U_13
_atom_site_aniso_U_12
Ir1 0.02906(11) 0.03177(12) 0.03754(12) 0.00482(7) 0.01204(8) -0.00313(7)
Ru1 0.02477(19) 0.0309(2) 0.03132(19) 0.00381(14) 0.00948(15) -0.00300(14)
O1 0.076(4) 0.098(4) 0.069(4) 0.008(3) 0.023(3) -0.009(3)
N1 0.035(2) 0.042(2) 0.039(2) 0.0024(18) 0.0068(18) -0.0089(18)
N2 0.039(2) 0.037(2) 0.036(2) 0.0080(17) 0.0078(18) -0.0045(17)
N3 0.036(2) 0.036(2) 0.051(3) 0.0017(19) 0.020(2) -0.0002(17)
C1 0.044(3) 0.040(3) 0.058(4) 0.015(3) 0.011(3) 0.005(2)
C2 0.041(3) 0.040(3) 0.061(4) 0.003(2) 0.025(3) 0.001(2)
C3 0.047(3) 0.034(3) 0.052(3) -0.009(2) 0.019(3) -0.011(2)
C4 0.042(3) 0.036(3) 0.061(4) 0.004(2) 0.013(3) -0.004(2)
C5 0.051(3) 0.043(3) 0.062(4) 0.018(3) 0.022(3) -0.005(2)
C6 0.051(4) 0.073(5) 0.087(6) 0.032(4) -0.004(4) 0.004(3)
C7 0.049(4) 0.068(4) 0.091(6) -0.001(4) 0.041(4) 0.001(3)
C8 0.077(5) 0.068(4) 0.052(4) -0.016(3) 0.015(4) -0.008(4)
C9 0.045(4) 0.067(4) 0.092(6) -0.004(4) 0.024(4) -0.018(3)
C10 0.080(5) 0.087(5) 0.069(5) 0.034(4) 0.033(4) -0.006(4)
C11 0.096(8) 0.134(10) 0.148(12) -0.045(9) 0.044(8) 0.046(7)
C12 0.042(3) 0.045(3) 0.069(4) 0.019(3) 0.014(3) 0.005(2)
C13 0.036(3) 0.053(3) 0.064(4) 0.007(3) 0.014(3) 0.012(2)
C14 0.060(4) 0.046(3) 0.046(3) -0.005(2) 0.026(3) -0.002(3)
C15 0.053(3) 0.058(3) 0.038(3) -0.005(3) 0.011(3) -0.017(3)
C16 0.039(3) 0.049(3) 0.053(3) 0.002(3) 0.013(3) -0.019(2)
C17 0.042(3) 0.048(3) 0.057(3) 0.017(3) 0.020(3) -0.009(2)
C18 0.066(4) 0.065(4) 0.040(3) 0.013(3) 0.011(3) -0.008(3)
C19 0.054(4) 0.056(4) 0.073(4) 0.008(3) 0.040(3) 0.000(3)
C20 0.033(3) 0.069(4) 0.065(4) 0.007(3) 0.001(3) -0.005(3)
C21 0.025(2) 0.035(2) 0.036(2) 0.0036(18) 0.0103(19) -0.0046(17)
C22 0.035(3) 0.047(3) 0.032(2) 0.005(2) 0.014(2) 0.000(2)
C23 0.034(3) 0.048(3) 0.042(3) 0.013(2) 0.010(2) 0.002(2)
C24 0.034(3) 0.036(3) 0.060(3) 0.008(2) 0.018(2) 0.004(2)
C25 0.042(3) 0.038(3) 0.048(3) -0.006(2) 0.021(2) -0.004(2)
C26 0.034(2) 0.038(2) 0.035(2) -0.0008(19) 0.012(2) -0.0018(19)
C27 0.035(2) 0.034(2) 0.032(2) 0.0018(18) 0.013(2) 0.0041(19)
C28 0.048(3) 0.054(3) 0.035(3) 0.007(2) 0.011(2) -0.009(2)
C29 0.075(5) 0.057(4) 0.035(3) 0.015(3) 0.018(3) 0.002(3)
C30 0.061(4) 0.067(4) 0.029(3) 0.002(3) 0.005(3) 0.009(3)
C31 0.040(3) 0.064(4) 0.038(3) -0.005(3) 0.006(2) 0.001(3)
C32 0.034(2) 0.045(3) 0.036(3) 0.001(2) 0.015(2) 0.002(2)
C33 0.024(2) 0.043(3) 0.028(2) 0.0056(18) 0.0078(18) 0.0036(18)
C34 0.041(3) 0.041(3) 0.043(3) 0.010(2) 0.013(2) 0.000(2)
C35 0.038(3) 0.055(3) 0.055(3) 0.022(3) 0.016(3) -0.002(2)
C36 0.038(3) 0.075(4) 0.051(3) 0.033(3) 0.021(3) 0.005(3)
C37 0.048(3) 0.071(4) 0.035(3) 0.013(3) 0.022(3) 0.008(3)
C38 0.038(3) 0.047(3) 0.034(3) 0.005(2) 0.012(2) -0.001(2)
C39 0.031(2) 0.042(3) 0.029(2) 0.0034(19) 0.0140(19) -0.0040(19)
C40 0.039(3) 0.043(3) 0.046(3) 0.007(2) 0.015(2) 0.002(2)
C41 0.065(4) 0.041(3) 0.058(4) 0.006(3) 0.027(3) 0.005(3)
C42 0.066(4) 0.044(3) 0.061(4) -0.002(3) 0.020(3) -0.012(3)
C43 0.047(3) 0.050(3) 0.077(5) 0.003(3) 0.013(3) -0.015(3)
C44 0.039(3) 0.045(3) 0.051(3) 0.002(2) 0.016(3) -0.004(2)
C45 0.082(6) 0.077(5) 0.078(6) -0.008(4) 0.001(5) 0.009(5)
C46 0.072(5) 0.064(4) 0.055(4) 0.011(3) 0.026(4) 0.004(3)
C47 0.121(11) 0.069(7) 0.231(19) 0.013(9) 0.020(11) -0.008(7)
B1 0.028(2) 0.034(3) 0.029(2) 0.0012(19) 0.012(2) 0.0002(19)

loop_
_atom_type_symbol
_atom_type_description
_atom_type_scat_dispersion_real
_atom_type_scat_dispersion_imag
_atom_type_scat_source
C C 0.0033 0.0016 'International Tables Vol C Tables 4.2.6.8 and 6.1.1.4'
H H 0.0000 0.0000 'International Tables Vol C Tables 4.2.6.8 and 6.1.1.4'
N N 0.0061 0.0033 'International Tables Vol C Tables 4.2.6.8 and 6.1.1.4'
B B 0.0013 0.0007 'International Tables Vol C Tables 4.2.6.8 and 6.1.1.4'
Ru Ru -1.2594 0.8363 'International Tables Vol C Tables 4.2.6.8 and 6.1.1.4'
Ir Ir -1.4442 7.9887 'International Tables Vol C Tables 4.2.6.8 and 6.1.1.4'
O O 0.0106 0.0060 'International Tables Vol C Tables 4.2.6.8 and 6.1.1.4'

loop_
_geom_angle_atom_site_label_1
_geom_angle_atom_site_label_2
_geom_angle_atom_site_label_3
_geom_angle
_geom_angle_site_symmetry_1
_geom_angle_site_symmetry_3
_geom_angle_publ_flag
C1 Ir1 C2 38.6(2) . . ?
C1 Ir1 C5 38.8(2) . . ?
C2 Ir1 C5 64.2(2) . . ?
C1 Ir1 C4 64.5(2) . . ?
C2 Ir1 C4 64.0(2) . . ?
C5 Ir1 C4 38.1(2) . . ?
C1 Ir1 C3 64.6(2) . . ?
C2 Ir1 C3 37.8(2) . . ?
C5 Ir1 C3 64.6(2) . . ?
C4 Ir1 C3 39.0(2) . . ?
C1 Ir1 Ru1 142.53(17) . . ?
C2 Ir1 Ru1 147.42(15) . . ?
C5 Ir1 Ru1 142.67(19) . . ?
C4 Ir1 Ru1 146.83(16) . . ?
C3 Ir1 Ru1 149.71(17) . . ?
N3 Ru1 N1 81.72(18) . . ?
N3 Ru1 N2 80.83(18) . . ?
N1 Ru1 N2 81.31(17) . . ?
N3 Ru1 Ir1 129.79(12) . . ?
N1 Ru1 Ir1 129.46(13) . . ?
N2 Ru1 Ir1 134.36(12) . . ?
C15 N1 C20 109.9(5) . . ?
C15 N1 C16 111.9(5) . . ?
C20 N1 C16 108.6(5) . . ?
C15 N1 Ru1 105.6(3) . . ?
C20 N1 Ru1 109.7(4) . . ?
C16 N1 Ru1 111.2(3) . . ?
C17 N2 C18 110.0(5) . . ?
C17 N2 C12 111.8(5) . . ?
C18 N2 C12 108.6(5) . . ?
C17 N2 Ru1 104.9(3) . . ?
C18 N2 Ru1 110.6(3) . . ?
C12 N2 Ru1 110.8(4) . . ?
C13 N3 C19 110.4(5) . . ?
C13 N3 C14 111.2(5) . . ?
C19 N3 C14 108.2(5) . . ?
C13 N3 Ru1 106.1(4) . . ?
C19 N3 Ru1 111.1(4) . . ?
C14 N3 Ru1 110.0(3) . . ?
C2 C1 C5 106.8(5) . . ?
C2 C1 C6 127.8(6) . . ?
C5 C1 C6 125.2(7) . . ?
C2 C1 Ir1 70.7(3) . . ?
C5 C1 Ir1 70.8(3) . . ?
C6 C1 Ir1 126.8(5) . . ?
C3 C2 C1 109.8(5) . . ?
C3 C2 C7 125.5(6) . . ?
C1 C2 C7 124.7(6) . . ?
C3 C2 Ir1 72.0(3) . . ?
C1 C2 Ir1 70.7(3) . . ?
C7 C2 Ir1 125.6(4) . . ?
C2 C3 C4 106.8(5) . . ?
C2 C3 C8 127.0(6) . . ?
C4 C3 C8 126.2(6) . . ?
C2 C3 Ir1 70.2(3) . . ?
C4 C3 Ir1 70.0(3) . . ?
C8 C3 Ir1 127.4(5) . . ?
C5 C4 C3 108.1(5) . . ?
C5 C4 C9 125.2(7) . . ?
C3 C4 C9 126.6(6) . . ?
C5 C4 Ir1 70.8(3) . . ?
C3 C4 Ir1 71.0(3) . . ?
C9 C4 Ir1 126.4(4) . . ?
C4 C5 C1 108.4(6) . . ?
C4 C5 C10 126.0(6) . . ?
C1 C5 C10 125.6(7) . . ?
C4 C5 Ir1 71.1(3) . . ?
C1 C5 Ir1 70.4(3) . . ?
C10 C5 Ir1 125.5(5) . . ?
C11 C7 C2 109.0(7) . . ?
N2 C12 C13 111.2(5) . . ?
N3 C13 C12 110.4(5) . . ?
C15 C14 N3 111.8(5) . . ?
N1 C15 C14 110.3(5) . . ?
C17 C16 N1 110.3(4) . . ?
N2 C17 C16 111.1(5) . . ?
C26 C21 C22 114.8(5) . . ?
C26 C21 B1 125.1(4) . . ?
C22 C21 B1 120.1(4) . . ?
C23 C22 C21 122.9(5) . . ?
C24 C23 C22 119.7(5) . . ?
C23 C24 C25 119.7(5) . . ?
C24 C25 C26 120.0(5) . . ?
C21 C26 C25 122.9(5) . . ?
C32 C27 C28 115.4(5) . . ?
C32 C27 B1 125.7(5) . . ?
C28 C27 B1 118.9(5) . . ?
C29 C28 C27 122.7(6) . . ?
C30 C29 C28 119.3(6) . . ?
C31 C30 C29 119.6(6) . . ?
C30 C31 C32 120.4(6) . . ?
C31 C32 C27 122.5(5) . . ?
C38 C33 C34 114.5(5) . . ?
C38 C33 B1 124.6(5) . . ?
C34 C33 B1 120.8(4) . . ?
C35 C34 C33 123.4(6) . . ?
C34 C35 C36 119.8(6) . . ?
C37 C36 C35 119.1(5) . . ?
C36 C37 C38 120.0(6) . . ?
C37 C38 C33 123.1(5) . . ?
C44 C39 C40 114.7(5) . . ?
C44 C39 B1 124.6(5) . . ?
C40 C39 B1 120.7(4) . . ?
C41 C40 C39 123.2(6) . . ?
C42 C41 C40 119.7(6) . . ?
C41 C42 C43 120.1(6) . . ?
C42 C43 C44 119.3(6) . . ?
C39 C44 C43 123.0(6) . . ?
O1 C46 C47 120.5(9) . . ?
O1 C46 C45 121.9(8) . . ?
C47 C46 C45 117.7(9) . . ?
C21 B1 C33 106.0(4) . . ?
C21 B1 C39 110.6(4) . . ?
C33 B1 C39 110.7(4) . . ?
C21 B1 C27 109.8(4) . . ?
C33 B1 C27 112.7(4) . . ?
C39 B1 C27 107.1(4) . . ?

loop_
_geom_bond_atom_site_label_1
_geom_bond_atom_site_label_2
_geom_bond_distance
_geom_bond_site_symmetry_2
_geom_bond_publ_flag
Ir1 C1 2.163(6) . ?
Ir1 C2 2.164(6) . ?
Ir1 C5 2.169(6) . ?
Ir1 C4 2.173(6) . ?
Ir1 C3 2.187(5) . ?
Ir1 Ru1 2.4361(6) . ?
Ru1 N3 2.123(4) . ?
Ru1 N1 2.125(4) . ?
Ru1 N2 2.140(4) . ?
O1 C46 1.203(10) . ?
N1 C15 1.476(8) . ?
N1 C20 1.482(8) . ?
N1 C16 1.513(7) . ?
N2 C17 1.480(7) . ?
N2 C18 1.491(8) . ?
N2 C12 1.492(8) . ?
N3 C13 1.481(8) . ?
N3 C19 1.486(7) . ?
N3 C14 1.508(7) . ?
C1 C2 1.430(9) . ?
C1 C5 1.438(9) . ?
C1 C6 1.507(9) . ?
C2 C3 1.409(9) . ?
C2 C7 1.514(8) . ?
C3 C4 1.456(9) . ?
C3 C8 1.511(9) . ?
C4 C5 1.417(9) . ?
C4 C9 1.499(9) . ?
C5 C10 1.515(10) . ?
C7 C11 1.511(12) . ?
C12 C13 1.495(9) . ?
C14 C15 1.500(9) . ?
C16 C17 1.511(9) . ?
C21 C26 1.394(7) . ?
C21 C22 1.411(7) . ?
C21 B1 1.644(7) . ?
C22 C23 1.395(7) . ?
C23 C24 1.370(8) . ?
C24 C25 1.377(8) . ?
C25 C26 1.394(8) . ?
C27 C32 1.400(7) . ?
C27 C28 1.410(7) . ?
C27 B1 1.655(7) . ?
C28 C29 1.401(8) . ?
C29 C30 1.394(10) . ?
C30 C31 1.371(10) . ?
C31 C32 1.399(8) . ?
C33 C38 1.402(7) . ?
C33 C34 1.406(7) . ?
C33 B1 1.645(7) . ?
C34 C35 1.390(8) . ?
C35 C36 1.391(10) . ?
C36 C37 1.378(10) . ?
C37 C38 1.400(8) . ?
C39 C44 1.389(7) . ?
C39 C40 1.406(7) . ?
C39 B1 1.650(7) . ?
C40 C41 1.379(8) . ?
C41 C42 1.370(10) . ?
C42 C43 1.374(10) . ?
C43 C44 1.399(8) . ?
C45 C46 1.475(12) . ?
C46 C47 1.458(13) . ?
